data_2021106
loop_
_publ_author_name
'Kornyakov, Ilya V.'
'Krivovichev, Sergey V.'
'Gurzhiy, Vladislav V.'
'Leoni, Matteo'

_publ_section_title
;
 \e-RbCuCl~3~, a new polymorph of rubidium copper trichloride: synthesis,
 structure and structural complexity
;
_journal_coeditor_code KU3218
_journal_issue 5
_journal_name_full 'Acta Crystallographica Section C'
_journal_page_first 529
_journal_page_last 533
_journal_paper_doi 10.1107/S2053229618004539
_journal_volume 74
_journal_year 2018
_chemical_formula_iupac 'Rb Cu Cl3'
_chemical_formula_moiety 'Cl3 Cu Rb'
_chemical_formula_sum 'Cl3 Cu Rb'
_chemical_formula_weight 255.36
_chemical_name_systematic
;
Rubidium copper trichloride
;
_space_group_crystal_system orthorhombic
_space_group_IT_number 20
_space_group_name_Hall 'C 2c 2'
_space_group_name_H-M_alt 'C 2 2 21'
_symmetry_space_group_name_Hall 'C 2c 2'
_symmetry_space_group_name_H-M 'C 2 2 21'
_atom_sites_solution_primary direct
_audit_creation_method
;
Olex2 1.2
(compiled 2017.08.10 svn.r3458 for OlexSys, GUI svn.r5381)
;
_cell_angle_alpha 90
_cell_angle_beta 90
_cell_angle_gamma 90
_cell_formula_units_Z 8
_cell_length_a 7.053(3)
_cell_length_b 11.864(5)
_cell_length_c 11.785(6)
_cell_measurement_reflns_used 1041
_cell_measurement_temperature 100(2)
_cell_measurement_theta_max 33.57
_cell_measurement_theta_min 3.36
_cell_volume 986.1(8)
_computing_cell_refinement
;
SAINT (Bruker, 2009)
;
_computing_data_collection
;
APEX2 (Bruker, 2009)
;
_computing_data_reduction
;
SAINT (Bruker, 2009)
;
_computing_molecular_graphics
;
OLEX2 (Dolomanov <i>et al.</i>,  2009) and
DIAMOND (Brandenburg & Putz, 1999)
;
_computing_publication_material
;
OLEX2 (Dolomanov <i>et al.</i>,  2009)
;
_computing_structure_refinement
;
SHELXL2014 (Sheldrick, 2015)
;
_computing_structure_solution
;
SHELXS97 (Sheldrick, 2008)
;
_diffrn_ambient_temperature 100(2)
_diffrn_measured_fraction_theta_full 0.998
_diffrn_measured_fraction_theta_max 0.999
_diffrn_measurement_device_type 'Bruker APEXII CCD'
_diffrn_measurement_method '\f and \w scans'
_diffrn_radiation_monochromator graphite
_diffrn_radiation_type MoK\a
_diffrn_radiation_wavelength 0.71073
_diffrn_reflns_av_R_equivalents 0.0435
_diffrn_reflns_limit_h_max 9
_diffrn_reflns_limit_h_min -9
_diffrn_reflns_limit_k_max 15
_diffrn_reflns_limit_k_min -15
_diffrn_reflns_limit_l_max 15
_diffrn_reflns_limit_l_min -8
_diffrn_reflns_number 4745
_diffrn_reflns_theta_full 25.242
_diffrn_reflns_theta_max 27.981
_diffrn_reflns_theta_min 3.360
_diffrn_standards_number 0
_exptl_absorpt_coefficient_mu 15.668
_exptl_absorpt_correction_type multi-scan
_exptl_crystal_colour red
_exptl_crystal_density_diffrn 3.440
_exptl_crystal_description prism
_exptl_crystal_F_000 936
_exptl_crystal_size_max 0.08
_exptl_crystal_size_mid 0.05
_exptl_crystal_size_min 0.03
_refine_diff_density_max 0.603
_refine_diff_density_min -0.697
_refine_ls_abs_structure_details
;
Refined as an inversion twin
;
_refine_ls_abs_structure_Flack 0.495(19)
_refine_ls_extinction_method none
_refine_ls_goodness_of_fit_ref 1.020
_refine_ls_hydrogen_treatment undef
_refine_ls_matrix_type full
_refine_ls_number_parameters 49
_refine_ls_number_reflns 1184
_refine_ls_number_restraints 0
_refine_ls_restrained_S_all 1.020
_refine_ls_R_factor_all 0.0370
_refine_ls_R_factor_gt 0.0277
_refine_ls_shift/su_max 0.000
_refine_ls_shift/su_mean 0.000
_refine_ls_structure_factor_coef Fsqd
_refine_ls_weighting_details 'w=1/[\s^2^(Fo^2^)+(0.0120P)^2^] where P=(Fo^2^+2Fc^2^)/3'
_refine_ls_weighting_scheme calc
_refine_ls_wR_factor_gt 0.0416
_refine_ls_wR_factor_ref 0.0439
_reflns_number_gt 1042
_reflns_number_total 1184
_reflns_threshold_expression 'I > 2\s(I)'
_cod_data_source_file ku3218sup1.cif
_cod_data_source_block I
_cod_database_code 2021106
_shelx_space_group_comment
;
The symmetry employed for this shelxl refinement is uniquely defined
by the following loop, which should always be used as a source of
symmetry information in preference to the above space-group names.
They are only intended as comments.
;
_shelxl_version_number 2014/6

loop_
_space_group_symop_operation_xyz
'x, y, z'
'-x, -y, z+1/2'
'-x, y, -z+1/2'
'x, -y, -z'
'x+1/2, y+1/2, z'
'-x+1/2, -y+1/2, z+1/2'
'-x+1/2, y+1/2, -z+1/2'
'x+1/2, -y+1/2, -z'

loop_
_atom_site_type_symbol
_atom_site_label
_atom_site_fract_x
_atom_site_fract_y
_atom_site_fract_z
_atom_site_U_iso_or_equiv
_atom_site_adp_type
_atom_site_calc_flag
_atom_site_occupancy
Rb Rb1 0.0000 0.32138(6) 0.2500 0.0105(2) Uani d 1
Rb Rb2 0.01172(15) 0.0000 0.0000 0.0111(2) Uani d 1
Cu Cu1 0.51064(15) 0.15615(6) 0.11987(7) 0.00720(18) Uani d 1
Cl Cl1 0.5000 0.30598(14) 0.2500 0.0089(4) Uani d 1
Cl Cl2 0.2142(2) 0.26279(13) 0.51375(15) 0.0108(4) Uani d 1
Cl Cl3 0.2555(2) 0.07319(11) 0.27800(13) 0.0089(3) Uani d 1
Cl Cl4 0.0034(4) 0.5000 0.0000 0.0123(4) Uani d 1

loop_
_atom_site_aniso_label
_atom_site_aniso_U_11
_atom_site_aniso_U_22
_atom_site_aniso_U_33
_atom_site_aniso_U_12
_atom_site_aniso_U_13
_atom_site_aniso_U_23
Rb1 0.0105(4) 0.0090(4) 0.0119(5) 0.000 -0.0003(6) 0.000
Rb2 0.0094(4) 0.0099(4) 0.0141(5) 0.000 0.000 -0.0020(4)
Cu1 0.0086(4) 0.0061(3) 0.0069(4) 0.0010(4) -0.0018(4) -0.0008(3)
Cl1 0.0115(10) 0.0067(8) 0.0085(11) 0.000 0.0000(14) 0.000
Cl2 0.0111(8) 0.0109(8) 0.0105(9) 0.0022(7) 0.0043(7) -0.0016(7)
Cl3 0.0083(6) 0.0090(6) 0.0094(9) -0.0018(6) 0.0001(8) -0.0011(6)
Cl4 0.0139(9) 0.0105(9) 0.0125(12) 0.000 0.000 -0.0061(9)

loop_
_atom_type_symbol
_atom_type_description
_atom_type_scat_dispersion_real
_atom_type_scat_dispersion_imag
_atom_type_scat_source
Cl Cl 0.1484 0.1585 'International Tables Vol C Tables 4.2.6.8 and 6.1.1.4'
Cu Cu 0.3201 1.2651 'International Tables Vol C Tables 4.2.6.8 and 6.1.1.4'
Rb Rb -0.9393 2.9676 'International Tables Vol C Tables 4.2.6.8 and 6.1.1.4'

loop_
_geom_angle_atom_site_label_1
_geom_angle_atom_site_label_2
_geom_angle_atom_site_label_3
_geom_angle_site_symmetry_1
_geom_angle_site_symmetry_3
_geom_angle
Cl1 Rb1 Cl1 . 1_455 174.07(6)
Cl1 Rb1 Cl2 1_455 6_554 123.22(3)
Cl1 Rb1 Cl2 . 8_456 123.22(3)
Cl1 Rb1 Cl2 . 6_554 54.77(3)
Cl1 Rb1 Cl2 1_455 8_456 54.77(3)
Cl1 Rb1 Cl4 1_455 2_565 91.35(5)
Cl1 Rb1 Cl4 1_455 . 92.11(5)
Cl1 Rb1 Cl4 . . 91.35(5)
Cl1 Rb1 Cl4 . 2_565 92.11(5)
Cl2 Rb1 Cl1 . . 64.01(3)
Cl2 Rb1 Cl1 3 . 114.70(3)
Cl2 Rb1 Cl1 3 1_455 64.01(3)
Cl2 Rb1 Cl1 . 1_455 114.70(3)
Cl2 Rb1 Cl2 6_554 8_456 147.60(6)
Cl2 Rb1 Cl2 3 . 157.25(6)
Cl2 Rb1 Cl2 . 8_456 60.03(3)
Cl2 Rb1 Cl2 3 6_554 60.03(3)
Cl2 Rb1 Cl2 . 6_554 112.92(3)
Cl2 Rb1 Cl2 3 8_456 112.92(3)
Cl2 Rb1 Cl4 6_554 . 61.82(5)
Cl2 Rb1 Cl4 3 . 53.29(4)
Cl2 Rb1 Cl4 8_456 2_565 61.82(5)
Cl2 Rb1 Cl4 8_456 . 142.95(6)
Cl2 Rb1 Cl4 6_554 2_565 142.95(6)
Cl2 Rb1 Cl4 . . 145.90(5)
Cl2 Rb1 Cl4 3 2_565 145.90(5)
Cl2 Rb1 Cl4 . 2_565 53.29(4)
Cl3 Rb1 Cl1 7 1_455 122.79(4)
Cl3 Rb1 Cl1 5_455 . 122.79(4)
Cl3 Rb1 Cl1 3 . 118.36(4)
Cl3 Rb1 Cl1 . 1_455 118.36(4)
Cl3 Rb1 Cl1 7 . 63.10(4)
Cl3 Rb1 Cl1 3 1_455 55.74(4)
Cl3 Rb1 Cl1 . . 55.74(4)
Cl3 Rb1 Cl1 5_455 1_455 63.10(4)
Cl3 Rb1 Cl2 3 3 61.70(4)
Cl3 Rb1 Cl2 5_455 3 92.33(4)
Cl3 Rb1 Cl2 3 8_456 62.90(4)
Cl3 Rb1 Cl2 7 3 107.42(4)
Cl3 Rb1 Cl2 7 8_456 126.50(4)
Cl3 Rb1 Cl2 7 6_554 83.47(4)
Cl3 Rb1 Cl2 7 . 92.33(4)
Cl3 Rb1 Cl2 5_455 6_554 126.50(4)
Cl3 Rb1 Cl2 . 3 98.00(4)
Cl3 Rb1 Cl2 . 6_554 62.90(4)
Cl3 Rb1 Cl2 5_455 8_456 83.47(4)
Cl3 Rb1 Cl2 3 6_554 88.95(4)
Cl3 Rb1 Cl2 . . 61.70(4)
Cl3 Rb1 Cl2 3 . 98.00(4)
Cl3 Rb1 Cl2 5_455 . 107.42(4)
Cl3 Rb1 Cl2 . 8_456 88.95(4)
Cl3 Rb1 Cl3 7 3 168.98(5)
Cl3 Rb1 Cl3 7 . 118.85(3)
Cl3 Rb1 Cl3 7 5_455 60.89(6)
Cl3 Rb1 Cl3 5_455 3 118.85(3)
Cl3 Rb1 Cl3 . 3 63.78(6)
Cl3 Rb1 Cl3 5_455 . 168.98(5)
Cl3 Rb1 Cl4 5_455 2_565 54.27(4)
Cl3 Rb1 Cl4 7 . 54.27(4)
Cl3 Rb1 Cl4 . 2_565 114.96(4)
Cl3 Rb1 Cl4 3 . 114.96(4)
Cl3 Rb1 Cl4 3 2_565 124.72(4)
Cl3 Rb1 Cl4 5_455 . 64.99(4)
Cl3 Rb1 Cl4 . . 124.72(4)
Cl3 Rb1 Cl4 7 2_565 64.99(4)
Cl4 Rb1 Cl4 2_565 . 108.55(4)
Cl1 Rb2 Cl1 6_554 5_445 177.47(3)
Cl1 Rb2 Cl3 6_554 . 123.26(4)
Cl1 Rb2 Cl3 5_445 4 123.26(4)
Cl1 Rb2 Cl3 6_554 4 58.10(4)
Cl1 Rb2 Cl3 5_445 . 58.10(4)
Cl2 Rb2 Cl1 2_554 5_445 53.56(4)
Cl2 Rb2 Cl1 2_554 6_554 125.02(4)
Cl2 Rb2 Cl1 7_545 5_445 62.81(4)
Cl2 Rb2 Cl1 3 5_445 125.02(4)
Cl2 Rb2 Cl1 3 6_554 53.56(4)
Cl2 Rb2 Cl1 6_554 6_554 62.81(4)
Cl2 Rb2 Cl1 7_545 6_554 118.82(4)
Cl2 Rb2 Cl1 6_554 5_445 118.82(4)
Cl2 Rb2 Cl2 7_545 2_554 61.77(3)
Cl2 Rb2 Cl2 6_554 7_545 111.13(7)
Cl2 Rb2 Cl2 2_554 3 125.91(6)
Cl2 Rb2 Cl2 6_554 3 61.77(3)
Cl2 Rb2 Cl2 7_545 3 170.86(5)
Cl2 Rb2 Cl2 6_554 2_554 170.86(5)
Cl2 Rb2 Cl3 3 . 92.43(4)
Cl2 Rb2 Cl3 7_545 . 88.46(4)
Cl2 Rb2 Cl3 6_554 . 61.00(4)
Cl2 Rb2 Cl3 2_554 4 92.43(4)
Cl2 Rb2 Cl3 2_554 . 111.66(4)
Cl2 Rb2 Cl3 3 4 111.66(4)
Cl2 Rb2 Cl3 7_545 4 61.00(4)
Cl2 Rb2 Cl3 6_554 4 88.46(4)
Cl2 Rb2 Cl4 7_545 5_445 124.44(3)
Cl2 Rb2 Cl4 7_545 5_545 55.56(3)
Cl2 Rb2 Cl4 6_554 5_445 124.44(3)
Cl2 Rb2 Cl4 2_554 5_445 62.96(3)
Cl2 Rb2 Cl4 3 5_445 62.96(3)
Cl2 Rb2 Cl4 6_554 5_545 55.56(3)
Cl3 Rb2 Cl1 2_554 5_445 116.40(4)
Cl3 Rb2 Cl1 3 6_554 116.40(4)
Cl3 Rb2 Cl1 2_554 6_554 61.99(4)
Cl3 Rb2 Cl1 3 5_445 61.99(4)
Cl3 Rb2 Cl2 3 6_554 93.90(4)
Cl3 Rb2 Cl2 3 3 63.15(4)
Cl3 Rb2 Cl2 2_554 7_545 93.90(4)
Cl3 Rb2 Cl2 2_554 6_554 124.78(4)
Cl3 Rb2 Cl2 3 2_554 86.47(4)
Cl3 Rb2 Cl2 3 7_545 124.78(4)
Cl3 Rb2 Cl2 2_554 3 86.47(4)
Cl3 Rb2 Cl2 2_554 2_554 63.15(4)
Cl3 Rb2 Cl3 3 4 171.95(4)
Cl3 Rb2 Cl3 4 . 126.20(6)
Cl3 Rb2 Cl3 2_554 3 111.27(7)
Cl3 Rb2 Cl3 2_554 . 171.95(4)
Cl3 Rb2 Cl3 3 . 61.35(5)
Cl3 Rb2 Cl3 2_554 4 61.35(5)
Cl3 Rb2 Cl4 3 5_445 55.64(3)
Cl3 Rb2 Cl4 2_554 5_545 124.36(3)
Cl3 Rb2 Cl4 3 5_545 124.36(3)
Cl3 Rb2 Cl4 2_554 5_445 55.64(3)
Cl4 Rb2 Cl1 5_545 5_445 91.267(16)
Cl4 Rb2 Cl1 5_445 5_445 88.733(16)
Cl4 Rb2 Cl1 5_545 6_554 91.267(16)
Cl4 Rb2 Cl1 5_445 6_554 88.733(16)
Cl4 Rb2 Cl2 5_545 2_554 117.04(3)
Cl4 Rb2 Cl2 5_545 3 117.04(3)
Cl4 Rb2 Cl3 5_545 . 63.10(3)
Cl4 Rb2 Cl3 5_445 . 116.90(3)
Cl4 Rb2 Cl3 5_545 4 63.10(3)
Cl4 Rb2 Cl3 5_445 4 116.90(3)
Cl4 Rb2 Cl4 5_545 5_445 180.0
Rb1 Cu1 Rb1 1_655 5_545 108.31(3)
Rb2 Cu1 Rb1 1_655 5_545 74.14(2)
Rb2 Cu1 Rb1 . 5_545 72.33(2)
Rb2 Cu1 Rb1 1_655 1_655 69.19(4)
Rb2 Cu1 Rb1 . 1_655 177.68(3)
Rb2 Cu1 Rb2 . 1_655 113.10(3)
Cl1 Cu1 Rb1 . 5_545 118.05(5)
Cl1 Cu1 Rb1 . 1_655 56.08(3)
Cl1 Cu1 Rb2 . 1_655 125.15(4)
Cl1 Cu1 Rb2 . . 121.61(4)
Cl2 Cu1 Rb1 6_554 5_545 126.15(6)
Cl2 Cu1 Rb1 6_554 1_655 125.34(6)
Cl2 Cu1 Rb2 6_554 1_655 126.41(6)
Cl2 Cu1 Rb2 6_554 . 53.87(5)
Cl2 Cu1 Cl1 6_554 . 90.97(6)
Cl2 Cu1 Cl3 6_554 3_655 178.05(8)
Cl2 Cu1 Cl4 6_554 5_545 89.27(8)
Cl3 Cu1 Rb1 3_655 5_545 54.31(4)
Cl3 Cu1 Rb1 3_655 1_655 54.44(5)
Cl3 Cu1 Rb2 3_655 1_655 51.66(5)
Cl3 Cu1 Rb2 3_655 . 126.43(5)
Cl3 Cu1 Cl1 3_655 . 90.30(6)
Cl3 Cu1 Cl4 3_655 5_545 89.58(7)
Cl4 Cu1 Rb1 5_545 5_545 58.43(4)
Cl4 Cu1 Rb1 5_545 1_655 127.05(8)
Cl4 Cu1 Rb2 5_545 . 55.24(7)
Cl4 Cu1 Rb2 5_545 1_655 57.87(8)
Cl4 Cu1 Cl1 5_545 . 175.37(6)
Rb1 Cl1 Rb1 . 1_655 174.07(6)
Rb1 Cl1 Rb2 1_655 6 89.44(2)
Rb1 Cl1 Rb2 . 6 86.91(3)
Rb1 Cl1 Rb2 . 5 89.44(2)
Rb1 Cl1 Rb2 1_655 5 86.91(3)
Rb2 Cl1 Rb2 6 5 104.02(5)
Cu1 Cl1 Rb1 3_655 1_655 94.08(3)
Cu1 Cl1 Rb1 . . 94.08(3)
Cu1 Cl1 Rb1 3_655 . 90.42(3)
Cu1 Cl1 Rb1 . 1_655 90.42(3)
Cu1 Cl1 Rb2 . 5 87.18(4)
Cu1 Cl1 Rb2 . 6 168.77(5)
Cu1 Cl1 Rb2 3_655 5 168.77(5)
Cu1 Cl1 Rb2 3_655 6 87.18(4)
Cu1 Cl1 Cu1 3_655 . 81.64(7)
Rb1 Cl2 Rb1 . 6 169.18(5)
Rb2 Cl2 Rb1 6 . 92.19(5)
Rb2 Cl2 Rb1 2 6 92.51(5)
Rb2 Cl2 Rb1 2 . 86.55(4)
Rb2 Cl2 Rb1 6 6 87.03(4)
Rb2 Cl2 Rb2 6 2 170.86(6)
Cu1 Cl2 Rb1 6 . 95.98(6)
Cu1 Cl2 Rb1 6 6 94.84(7)
Cu1 Cl2 Rb2 6 2 94.93(6)
Cu1 Cl2 Rb2 6 6 94.21(6)
Rb1 Cl3 Rb1 5_545 . 168.98(5)
Rb1 Cl3 Rb2 . . 82.93(4)
Rb1 Cl3 Rb2 5_545 . 86.91(4)
Rb2 Cl3 Rb1 2 . 90.11(4)
Rb2 Cl3 Rb1 2 5_545 97.55(4)
Rb2 Cl3 Rb2 2 . 111.14(5)
Cu1 Cl3 Rb1 3_655 5_545 93.60(6)
Cu1 Cl3 Rb1 3_655 . 93.44(5)
Cu1 Cl3 Rb2 3_655 . 152.40(6)
Cu1 Cl3 Rb2 3_655 2 96.18(7)
Rb1 Cl4 Rb1 2_564 . 179.24(10)
Rb2 Cl4 Rb1 5_455 2_564 89.62(5)
Rb2 Cl4 Rb1 5_455 . 89.62(5)
Rb2 Cl4 Rb1 5 2_564 90.38(5)
Rb2 Cl4 Rb1 5 . 90.38(5)
Rb2 Cl4 Rb2 5_455 5 180.0
Cu1 Cl4 Rb1 8_455 2_564 88.41(4)
Cu1 Cl4 Rb1 5_455 . 88.41(4)
Cu1 Cl4 Rb1 5_455 2_564 91.61(4)
Cu1 Cl4 Rb1 8_455 . 91.61(4)
Cu1 Cl4 Rb2 8_455 5_455 91.26(7)
Cu1 Cl4 Rb2 5_455 5 88.74(7)
Cu1 Cl4 Rb2 5_455 5_455 91.26(7)
Cu1 Cl4 Rb2 8_455 5 88.74(7)
Cu1 Cl4 Cu1 8_455 5_455 177.49(14)

loop_
_geom_bond_atom_site_label_1
_geom_bond_atom_site_label_2
_geom_bond_site_symmetry_2
_geom_bond_distance
_geom_bond_publ_flag
Rb1 Cl1 . 3.5313(15) ?
Rb1 Cl1 1_455 3.5313(15) ?
Rb1 Cl2 8_456 3.579(2) ?
Rb1 Cl2 3 3.525(2) ?
Rb1 Cl2 6_554 3.579(2) ?
Rb1 Cl2 . 3.525(2) ?
Rb1 Cl3 5_455 3.4651(19) ?
Rb1 Cl3 7 3.4651(19) ?
Rb1 Cl3 . 3.4680(19) ?
Rb1 Cl3 3 3.4680(19) ?
Rb1 Cl4 . 3.6292(14) ?
Rb1 Cl4 2_565 3.6292(14) ?
Rb2 Cl1 5_445 3.7397(17) ?
Rb2 Cl1 6_554 3.7397(17) ?
Rb2 Cl2 6_554 3.418(2) ?
Rb2 Cl2 7_545 3.418(2) ?
Rb2 Cl2 3 3.505(2) ?
Rb2 Cl2 2_554 3.505(2) ?
Rb2 Cl3 3 3.339(2) ?
Rb2 Cl3 2_554 3.339(2) ?
Rb2 Cl3 4 3.800(2) ?
Rb2 Cl3 . 3.800(2) ?
Rb2 Cl4 5_545 3.468(4) ?
Rb2 Cl4 5_445 3.585(4) ?
Cu1 Rb1 1_655 4.2554(17) ?
Cu1 Rb1 5_545 4.2581(19) ?
Cu1 Rb2 1_655 4.2330(19) ?
Cu1 Cl1 . 2.3489(16) y
Cu1 Cl2 6_554 2.2372(19) y
Cu1 Cl3 3_655 2.2667(19) y
Cu1 Cl4 5_545 2.3303(11) y
Cl1 Rb1 1_655 3.5313(16) ?
Cl1 Rb2 6 3.7397(17) ?
Cl1 Rb2 5 3.7397(17) ?
Cl1 Cu1 3_655 2.3489(16) ?
Cl2 Rb1 6 3.579(2) ?
Cl2 Rb2 6 3.418(2) ?
Cl2 Rb2 2 3.505(2) ?
Cl2 Cu1 6 2.2372(19) ?
Cl3 Rb1 5_545 3.4651(19) ?
Cl3 Rb2 2 3.339(2) ?
Cl3 Cu1 3_655 2.2666(19) ?
Cl4 Rb1 2_564 3.6292(14) ?
Cl4 Rb2 5_455 3.468(4) ?
Cl4 Rb2 5 3.585(4) ?
Cl4 Cu1 8_455 2.3303(11) ?
Cl4 Cu1 5_455 2.3303(11) ?

_cod_database_fobs_code 2021106
